data_7117887
loop_
_publ_author_name
'Zhang, Qian'
'Zhang, Chun-Hang'
'Yang, Jun-Hui'
'Xin, Peng-Yang'
'Xuan, Xiao-Peng'
'Wang, Jian-Ge'
'Ma, Na-Na'
'Guo, Hai-Ming'
'Qu, Gui-Rong'

_publ_section_title
;
 A four-unit [c2]daisy chain connected by hydrogen bonds.
;
_journal_issue 83
_journal_name_full 'Chemical communications (Cambridge, England)'
_journal_page_first 15253
_journal_page_last 15256
_journal_paper_doi 10.1039/c5cc07130e
_journal_volume 51
_journal_year 2015
_chemical_formula_sum 'C10.17 H11.33 N1.33 O2'
_chemical_formula_weight 184.21
_chemical_name_systematic
;

 ?

;
_space_group_IT_number 15
_symmetry_cell_setting monoclinic
_symmetry_space_group_name_Hall '-C 2yc'
_symmetry_space_group_name_H-M 'C 1 2/c 1'
_atom_sites_solution_hydrogens geom
_atom_sites_solution_primary direct
_atom_sites_solution_secondary difmap
_audit_creation_method SHELXL-97
_audit_update_record
;
2015-07-15 deposited with the CCDC.
2015-09-04 downloaded from the CCDC.
;
_cell_angle_alpha 90.00
_cell_angle_beta 94.643(2)
_cell_angle_gamma 90.00
_cell_formula_units_Z 48
_cell_length_a 48.4142(10)
_cell_length_b 11.8956(2)
_cell_length_c 22.5531(4)
_cell_measurement_reflns_used 8858
_cell_measurement_temperature 433(2)
_cell_measurement_theta_max 76.167
_cell_measurement_theta_min 3.915
_cell_volume 12946.1(4)
_computing_cell_refinement
;
CrysAlisPro, Agilent Technologies,
Version 1.171.36.28 (release 01-02-2013 CrysAlis171 .NET)
(compiled Feb  1 2013,16:14:44)
;
_computing_data_collection
;
CrysAlisPro, Agilent Technologies,
Version 1.171.36.28 (release 01-02-2013 CrysAlis171 .NET)
(compiled Feb  1 2013,16:14:44)
;
_computing_data_reduction
;
CrysAlisPro, Agilent Technologies,
Version 1.171.36.28 (release 01-02-2013 CrysAlis171 .NET)
(compiled Feb  1 2013,16:14:44)
;
_computing_molecular_graphics 'Bruker SHELXTL'
_computing_publication_material 'Bruker SHELXTL'
_computing_structure_refinement 'SHELXL-97 (Sheldrick, 1997)'
_computing_structure_solution 'SHELXS-97 (Sheldrick, 1990)'
_diffrn_ambient_temperature 433(2)
_diffrn_measured_fraction_theta_full 0.975
_diffrn_measured_fraction_theta_max 0.975
_diffrn_measurement_device_type 'multiwire proportional'
_diffrn_measurement_method 'phi and omega scans'
_diffrn_radiation_monochromator graphite
_diffrn_radiation_source 'fine-focus sealed tube'
_diffrn_radiation_type CuK\a
_diffrn_radiation_wavelength 1.54178
_diffrn_reflns_av_R_equivalents 0.0413
_diffrn_reflns_av_sigmaI/netI 0.0437
_diffrn_reflns_limit_h_max 60
_diffrn_reflns_limit_h_min -45
_diffrn_reflns_limit_k_max 13
_diffrn_reflns_limit_k_min -14
_diffrn_reflns_limit_l_max 28
_diffrn_reflns_limit_l_min -28
_diffrn_reflns_number 28393
_diffrn_reflns_theta_full 76.73
_diffrn_reflns_theta_max 76.73
_diffrn_reflns_theta_min 3.83
_diffrn_standards_decay_% 0
_diffrn_standards_interval_count 0
_diffrn_standards_interval_time 0
_diffrn_standards_number 0
_exptl_absorpt_coefficient_mu 0.653
_exptl_absorpt_correction_T_max 0.8697
_exptl_absorpt_correction_T_min 0.8135
_exptl_absorpt_correction_type multi-scan
_exptl_absorpt_process_details
;
CrysAlisPro, Agilent Technologies,
Version 1.171.36.28 (release 01-02-2013 CrysAlis171 .NET)
(compiled Feb  1 2013,16:14:44)
Empirical absorption correction using spherical harmonics,
 implemented in SCALE3 ABSPACK scaling algorithm.
;
_exptl_crystal_colour COLOURLESS
_exptl_crystal_density_diffrn 1.134
_exptl_crystal_density_method 'not measured'
_exptl_crystal_description BLOCK
_exptl_crystal_F_000 4688
_exptl_crystal_size_max 0.33
_exptl_crystal_size_mid 0.25
_exptl_crystal_size_min 0.22
_platon_squeeze_details ' ?'
_refine_diff_density_max 1.213
_refine_diff_density_min -1.061
_refine_diff_density_rms 0.065
_refine_ls_extinction_coef 0.00007(2)
_refine_ls_extinction_expression Fc^*^=kFc[1+0.001xFc^2^\l^3^/sin(2\q)]^-1/4^
_refine_ls_extinction_method SHELXL
_refine_ls_goodness_of_fit_ref 1.137
_refine_ls_hydrogen_treatment constr
_refine_ls_matrix_type full
_refine_ls_number_parameters 767
_refine_ls_number_reflns 13293
_refine_ls_number_restraints 158
_refine_ls_restrained_S_all 1.152
_refine_ls_R_factor_all 0.1067
_refine_ls_R_factor_gt 0.0897
_refine_ls_shift/su_max 0.000
_refine_ls_shift/su_mean 0.000
_refine_ls_structure_factor_coef Fsqd
_refine_ls_weighting_details 'calc w=1/[\s^2^(Fo^2^)+(0.1656P)^2^+5.6986P] where P=(Fo^2^+2Fc^2^)/3'
_refine_ls_weighting_scheme calc
_refine_ls_wR_factor_gt 0.2701
_refine_ls_wR_factor_ref 0.2915
_reflns_number_gt 9718
_reflns_number_total 13293
_reflns_threshold_expression >2sigma(I)
_cod_data_source_file c5cc07130e2.cif
_cod_data_source_block e
_cod_depositor_comments
;
The following automatic conversions were performed:

'_symmetry_cell_setting' value 'Monoclinic' changed to 'monoclinic'
according to
/usr/data/users/saulius/crontab/automatic-downloads/current/RSC/lib/dictionaries/cif_core.dic
dictionary named 'cif_core.dic' version 2.4.2 from 2011-04-26.

Automatic conversion script
Id: cif_fix_values 3271 2015-04-21 07:52:19Z andrius 
;
_cod_original_sg_symbol_H-M C2/c
_cod_database_code 7117887

loop_
_symmetry_equiv_pos_as_xyz
'x, y, z'
'-x, y, -z+1/2'
'x+1/2, y+1/2, z'
'-x+1/2, y+1/2, -z+1/2'
'-x, -y, -z'
'x, -y, z-1/2'
'-x+1/2, -y+1/2, -z'
'x+1/2, -y+1/2, z-1/2'

loop_
_atom_site_label
_atom_site_type_symbol
_atom_site_fract_x
_atom_site_fract_y
_atom_site_fract_z
_atom_site_U_iso_or_equiv
_atom_site_adp_type
_atom_site_occupancy
_atom_site_symmetry_multiplicity
_atom_site_calc_flag
_atom_site_refinement_flags
_atom_site_disorder_assembly
_atom_site_disorder_group
N6 N 0.2128(2) 0.8425(12) 0.4307(6) 0.1028(17) Uani 0.4972(17) 1 d PDU A 1
O11 O 0.00729(11) 0.3705(5) 0.3215(3) 0.0792(10) Uani 0.4972(17) 1 d PU A 1
O12 O 0.04724(9) 0.7087(4) 0.2914(2) 0.0638(8) Uani 0.4972(17) 1 d PU A 1
C53 C 0.19526(16) 0.8145(9) 0.4013(5) 0.0797(17) Uani 0.4972(17) 1 d PDU A 1
C54 C 0.17185(14) 0.7359(7) 0.3763(3) 0.0824(14) Uani 0.4972(17) 1 d PDU A 1
H54A H 0.1792 0.6801 0.3504 0.099 Uiso 0.4972(17) 1 calc PR A 1
H54B H 0.1638 0.6971 0.4086 0.099 Uiso 0.4972(17) 1 calc PR A 1
C55 C 0.14986(11) 0.8055(5) 0.3416(3) 0.0666(11) Uani 0.4972(17) 1 d PDU A 1
H55A H 0.1368 0.8344 0.3684 0.080 Uiso 0.4972(17) 1 calc PR A 1
H55B H 0.1585 0.8690 0.3233 0.080 Uiso 0.4972(17) 1 calc PR A 1
C56 C 0.13503(12) 0.7353(6) 0.2951(3) 0.0806(14) Uani 0.4972(17) 1 d PDU A 1
H56A H 0.1485 0.6882 0.2776 0.097 Uiso 0.4972(17) 1 calc PR A 1
H56B H 0.1271 0.7848 0.2641 0.097 Uiso 0.4972(17) 1 calc PR A 1
C57 C 0.11241(10) 0.6610(5) 0.3145(2) 0.0609(10) Uani 0.4972(17) 1 d PDU A 1
H57A H 0.1006 0.7027 0.3393 0.073 Uiso 0.4972(17) 1 calc PR A 1
H57B H 0.1203 0.5977 0.3372 0.073 Uiso 0.4972(17) 1 calc PR A 1
C58 C 0.09552(10) 0.6192(6) 0.2573(2) 0.0611(10) Uani 0.4972(17) 1 d PDU A 1
H58A H 0.0893 0.6837 0.2335 0.073 Uiso 0.4972(17) 1 calc PR A 1
H58B H 0.1075 0.5747 0.2341 0.073 Uiso 0.4972(17) 1 calc PR A 1
N7 N 0.07161(6) 0.5521(3) 0.26953(14) 0.0582(8) Uani 0.4972(17) 1 d PGDU A 1
C59 C 0.07416(7) 0.4417(3) 0.26508(17) 0.0653(11) Uani 0.4972(17) 1 d PGU A 1
H59 H 0.0901 0.4099 0.2520 0.078 Uiso 0.4972(17) 1 calc PR A 1
C60 C 0.05181(9) 0.3727(2) 0.2809(2) 0.0708(11) Uani 0.4972(17) 1 d PGU A 1
H60 H 0.0531 0.2950 0.2771 0.085 Uiso 0.4972(17) 1 calc PR A 1
C61 C 0.02717(8) 0.4217(3) 0.30271(19) 0.0669(11) Uani 0.4972(17) 1 d PGU A 1
N8 N 0.02288(6) 0.5370(4) 0.30868(18) 0.0738(11) Uani 0.4972(17) 1 d PGU A 1
H8 H 0.0083 0.5662 0.3217 0.089 Uiso 0.4972(17) 1 calc PR A 1
C62 C 0.04935(7) 0.6104(3) 0.28750(17) 0.0561(9) Uani 0.4972(17) 1 d PGU A 1
N6' N 0.2158(2) 0.8632(13) 0.4318(6) 0.1028(17) Uani 0.5028(17) 1 d PD A 2
O11' O 0.01900(12) 0.4395(5) 0.3175(3) 0.0792(10) Uani 0.5028(17) 1 d P A 2
O12' O 0.05070(9) 0.7876(4) 0.2748(2) 0.0638(8) Uani 0.5028(17) 1 d P A 2
C53' C 0.19973(16) 0.8410(10) 0.3988(5) 0.0797(17) Uani 0.5028(17) 1 d PD A 2
C54' C 0.17687(13) 0.8073(8) 0.3519(3) 0.0824(14) Uani 0.5028(17) 1 d PD A 2
H54C H 0.1709 0.8743 0.3299 0.099 Uiso 0.5028(17) 1 calc PR A 2
H54D H 0.1848 0.7568 0.3241 0.099 Uiso 0.5028(17) 1 calc PR A 2
C55' C 0.15179(11) 0.7520(5) 0.3728(3) 0.0666(11) Uani 0.5028(17) 1 d PD A 2
H55C H 0.1583 0.6932 0.4003 0.080 Uiso 0.5028(17) 1 calc PR A 2
H55D H 0.1427 0.8074 0.3960 0.080 Uiso 0.5028(17) 1 calc PR A 2
C56' C 0.13007(12) 0.7011(6) 0.3312(3) 0.0806(14) Uani 0.5028(17) 1 d PD A 2
H56C H 0.1159 0.6701 0.3545 0.097 Uiso 0.5028(17) 1 calc PR A 2
H56D H 0.1383 0.6387 0.3113 0.097 Uiso 0.5028(17) 1 calc PR A 2
C57' C 0.11572(11) 0.7768(5) 0.2834(2) 0.0609(10) Uani 0.5028(17) 1 d PD A 2
H57C H 0.1296 0.8227 0.2663 0.073 Uiso 0.5028(17) 1 calc PR A 2
H57D H 0.1032 0.8270 0.3020 0.073 Uiso 0.5028(17) 1 calc PR A 2
C58' C 0.09925(10) 0.7121(6) 0.2330(2) 0.0611(10) Uani 0.5028(17) 1 d PD A 2
H58C H 0.0906 0.7658 0.2050 0.073 Uiso 0.5028(17) 1 calc PR A 2
H58D H 0.1120 0.6673 0.2120 0.073 Uiso 0.5028(17) 1 calc PR A 2
N7' N 0.07835(6) 0.6401(3) 0.25321(14) 0.0582(8) Uani 0.5028(17) 1 d PGD A 2
C59' C 0.08031(7) 0.5237(3) 0.25242(17) 0.0653(11) Uani 0.5028(17) 1 d PG A 2
H59' H 0.0958 0.4893 0.2384 0.078 Uiso 0.5028(17) 1 calc PR A 2
C60' C 0.05882(9) 0.4578(2) 0.27286(19) 0.0708(11) Uani 0.5028(17) 1 d PG A 2
H60' H 0.0601 0.3801 0.2695 0.085 Uiso 0.5028(17) 1 calc PR A 2
C61' C 0.03765(8) 0.4983(3) 0.29572(18) 0.0669(11) Uani 0.5028(17) 1 d PG A 2
N8' N 0.03279(7) 0.6078(4) 0.29551(17) 0.0738(11) Uani 0.5028(17) 1 d PG A 2
H8' H 0.0175 0.6339 0.3070 0.089 Uiso 0.5028(17) 1 calc PR A 2
C62' C 0.05484(7) 0.6864(3) 0.27446(16) 0.0561(9) Uani 0.5028(17) 1 d PG A 2
C1 C 0.15815(5) 0.7829(2) 0.14715(9) 0.0415(5) Uani 1 1 d . . .
C2 C 0.16746(5) 0.6740(2) 0.15821(10) 0.0451(5) Uani 1 1 d . . .
H2 H 0.1574 0.6141 0.1410 0.054 Uiso 1 1 calc R . .
C3 C 0.19139(5) 0.6521(2) 0.19412(10) 0.0427(5) Uani 1 1 d . . .
C4 C 0.20654(5) 0.7437(2) 0.21824(11) 0.0451(5) Uani 1 1 d . . .
C5 C 0.19749(5) 0.8522(2) 0.20660(10) 0.0453(5) Uani 1 1 d . . .
H5 H 0.2081 0.9121 0.2222 0.054 Uiso 1 1 calc R . .
C6 C 0.17281(5) 0.87435(19) 0.17187(9) 0.0405(5) Uani 1 1 d . . .
C7 C 0.16227(6) 0.9938(2) 0.16318(10) 0.0454(5) Uani 1 1 d . . .
H7A H 0.1775 1.0422 0.1543 0.054 Uiso 1 1 calc R . .
H7B H 0.1485 0.9960 0.1295 0.054 Uiso 1 1 calc R . .
C8 C 0.16578(5) 1.08557(19) 0.26512(10) 0.0410(5) Uani 1 1 d . . .
C9 C 0.14952(5) 1.03807(18) 0.21785(9) 0.0398(5) Uani 1 1 d . . .
C10 C 0.12106(6) 1.0288(2) 0.22245(11) 0.0493(6) Uani 1 1 d . . .
H10 H 0.1099 0.9990 0.1908 0.059 Uiso 1 1 calc R . .
C11 C 0.10893(5) 1.0635(2) 0.27369(11) 0.0501(6) Uani 1 1 d . B .
C12 C 0.12549(5) 1.10828(18) 0.32117(9) 0.0399(5) Uani 1 1 d . . .
C13 C 0.15366(5) 1.12022(18) 0.31604(10) 0.0403(5) Uani 1 1 d . . .
H13 H 0.1647 1.1520 0.3473 0.048 Uiso 1 1 calc R . .
C14 C 0.11289(5) 1.1398(2) 0.37837(10) 0.0437(5) Uani 1 1 d . . .
H14A H 0.0934 1.1574 0.3696 0.052 Uiso 1 1 calc R . .
H14B H 0.1221 1.2064 0.3952 0.052 Uiso 1 1 calc R . .
C15 C 0.13965(6) 1.03247(19) 0.46219(10) 0.0439(5) Uani 1 1 d . . .
C16 C 0.11575(5) 1.0448(2) 0.42367(10) 0.0434(5) Uani 1 1 d . . .
C17 C 0.09422(6) 0.9688(2) 0.42767(11) 0.0475(5) Uani 1 1 d . . .
H17 H 0.0783 0.9761 0.4021 0.057 Uiso 1 1 calc R . .
C18 C 0.09602(6) 0.8816(2) 0.46929(11) 0.0503(6) Uani 1 1 d . . .
C19 C 0.11972(6) 0.8712(2) 0.50864(10) 0.0494(6) Uani 1 1 d . . .
C20 C 0.14132(6) 0.9460(2) 0.50406(10) 0.0482(6) Uani 1 1 d . . .
H20 H 0.1573 0.9385 0.5295 0.058 Uiso 1 1 calc R . .
C21 C 0.12214(8) 0.7776(2) 0.55449(11) 0.0604(7) Uani 1 1 d . . .
H21A H 0.1336 0.8026 0.5892 0.072 Uiso 1 1 calc R . .
H21B H 0.1039 0.7599 0.5669 0.072 Uiso 1 1 calc R . .
C22 C 0.16305(6) 0.6531(2) 0.53612(10) 0.0515(6) Uani 1 1 d . . .
C23 C 0.13470(6) 0.6732(2) 0.52935(10) 0.0497(6) Uani 1 1 d . . .
C24 C 0.11778(6) 0.5986(2) 0.49542(10) 0.0482(5) Uani 1 1 d . . .
H24 H 0.0987 0.6104 0.4912 0.058 Uiso 1 1 calc R . .
C25 C 0.12893(5) 0.5072(2) 0.46788(10) 0.0450(5) Uani 1 1 d . . .
C26 C 0.15743(5) 0.48699(19) 0.47408(10) 0.0434(5) Uani 1 1 d . . .
C27 C 0.17423(6) 0.5608(2) 0.50925(11) 0.0484(6) Uani 1 1 d . . .
H27 H 0.1932 0.5477 0.5147 0.058 Uiso 1 1 calc R . .
C28 C 0.17027(6) 0.3899(2) 0.44246(11) 0.0478(5) Uani 1 1 d . . .
H28A H 0.1866 0.3638 0.4663 0.057 Uiso 1 1 calc R . .
H28B H 0.1571 0.3282 0.4385 0.057 Uiso 1 1 calc R . .
C29 C 0.20489(5) 0.4663(2) 0.37353(12) 0.0478(5) Uani 1 1 d . . .
C30 C 0.17839(5) 0.42270(18) 0.38137(11) 0.0430(5) Uani 1 1 d . . .
C31 C 0.15967(5) 0.41550(18) 0.33117(11) 0.0422(5) Uani 1 1 d . . .
H31 H 0.1420 0.3866 0.3349 0.051 Uiso 1 1 calc R . .
C32 C 0.16678(5) 0.45052(17) 0.27558(10) 0.0409(5) Uani 1 1 d . . .
C33 C 0.19300(5) 0.49280(19) 0.26802(11) 0.0447(5) Uani 1 1 d . . .
C34 C 0.21190(5) 0.5000(2) 0.31827(13) 0.0492(6) Uani 1 1 d . . .
H34 H 0.2296 0.5281 0.3142 0.059 Uiso 1 1 calc R . .
C35 C 0.20080(6) 0.5325(2) 0.20782(12) 0.0494(6) Uani 1 1 d . . .
H35A H 0.1925 0.4828 0.1773 0.059 Uiso 1 1 calc R . .
H35B H 0.2208 0.5283 0.2068 0.059 Uiso 1 1 calc R . .
C36 C 0.12121(7) 0.7164(3) 0.07902(13) 0.0636(8) Uani 1 1 d . . .
H36A H 0.1137 0.6619 0.1054 0.076 Uiso 1 1 calc R . .
H36B H 0.1347 0.6789 0.0563 0.076 Uiso 1 1 calc R . .
C37 C 0.09839(8) 0.7654(4) 0.03794(15) 0.0810(11) Uani 1 1 d . . .
H37A H 0.1061 0.8236 0.0140 0.097 Uiso 1 1 calc R . .
H37B H 0.0909 0.7070 0.0112 0.097 Uiso 1 1 calc R . .
C38 C 0.06928(7) 0.9233(3) 0.07244(15) 0.0728(9) Uani 1 1 d . . .
H38 H 0.0795 0.9805 0.0564 0.087 Uiso 1 1 calc R . .
C39 C 0.03903(7) 0.8354(4) 0.11643(16) 0.0809(12) Uani 1 1 d . . .
C40 C 0.01659(7) 0.7966(6) 0.14811(18) 0.117(2) Uani 1 1 d . . .
C41 C 0.03271(11) 0.6209(6) 0.1337(2) 0.143(2) Uani 1 1 d . . .
H41 H 0.0300 0.5446 0.1400 0.172 Uiso 1 1 calc R . .
C42 C 0.05656(6) 0.7546(4) 0.09721(15) 0.0734(10) Uani 1 1 d . . .
C43 C 0.24731(7) 0.8089(3) 0.27472(17) 0.0719(9) Uani 1 1 d . . .
H43A H 0.2505 0.8585 0.2425 0.108 Uiso 1 1 calc R . .
H43B H 0.2647 0.7802 0.2920 0.108 Uiso 1 1 calc R . .
H43C H 0.2382 0.8492 0.3044 0.108 Uiso 1 1 calc R . .
C44 C 0.06676(15) 0.9610(7) 0.2511(4) 0.0723(12) Uani 0.440(7) 1 d PDU B 1
H44A H 0.0688 0.9641 0.2091 0.108 Uiso 0.440(7) 1 calc PR B 1
H44B H 0.0475 0.9645 0.2579 0.108 Uiso 0.440(7) 1 calc PR B 1
H44C H 0.0745 0.8920 0.2670 0.108 Uiso 0.440(7) 1 calc PR B 1
C44' C 0.06269(12) 1.0401(6) 0.2261(3) 0.0723(12) Uani 0.560(7) 1 d PD B 2
H44D H 0.0691 1.0848 0.1944 0.108 Uiso 0.560(7) 1 calc PR B 2
H44E H 0.0442 1.0627 0.2334 0.108 Uiso 0.560(7) 1 calc PR B 2
H44F H 0.0627 0.9622 0.2149 0.108 Uiso 0.560(7) 1 calc PR B 2
C45 C 0.21013(6) 1.1386(3) 0.30806(16) 0.0679(8) Uani 1 1 d . . .
H45A H 0.2047 1.2141 0.3168 0.102 Uiso 1 1 calc R . .
H45B H 0.2292 1.1380 0.2995 0.102 Uiso 1 1 calc R . .
H45C H 0.2078 1.0913 0.3418 0.102 Uiso 1 1 calc R . .
C46 C 0.05131(8) 0.8118(4) 0.4355(2) 0.0833(11) Uani 1 1 d . . .
H46A H 0.0419 0.8814 0.4412 0.125 Uiso 1 1 calc R . .
H46B H 0.0392 0.7501 0.4423 0.125 Uiso 1 1 calc R . .
H46C H 0.0567 0.8083 0.3954 0.125 Uiso 1 1 calc R . .
C47 C 0.18423(6) 1.1023(2) 0.49716(13) 0.0551(6) Uani 1 1 d . . .
H47A H 0.1792 1.1106 0.5372 0.083 Uiso 1 1 calc R . .
H47B H 0.1970 1.1605 0.4885 0.083 Uiso 1 1 calc R . .
H47C H 0.1928 1.0302 0.4928 0.083 Uiso 1 1 calc R . .
C48 C 0.08397(7) 0.4537(3) 0.42527(16) 0.0673(8) Uani 1 1 d . . .
H48A H 0.0763 0.4533 0.4632 0.101 Uiso 1 1 calc R . .
H48B H 0.0751 0.3968 0.4003 0.101 Uiso 1 1 calc R . .
H48C H 0.0810 0.5260 0.4069 0.101 Uiso 1 1 calc R . .
C49 C 0.20759(9) 0.7147(3) 0.57559(16) 0.0819(11) Uani 1 1 d . . .
H49A H 0.2119 0.6408 0.5908 0.123 Uiso 1 1 calc R . .
H49B H 0.2160 0.7699 0.6024 0.123 Uiso 1 1 calc R . .
H49C H 0.2147 0.7229 0.5373 0.123 Uiso 1 1 calc R . .
C50 C 0.14131(7) 0.3422(2) 0.20168(12) 0.0543(6) Uani 1 1 d . . .
H50A H 0.1579 0.3128 0.1868 0.081 Uiso 1 1 calc R . .
H50B H 0.1271 0.3490 0.1696 0.081 Uiso 1 1 calc R . .
H50C H 0.1351 0.2923 0.2313 0.081 Uiso 1 1 calc R . .
C51 C 0.24730(7) 0.5349(4) 0.4212(2) 0.0859(12) Uani 1 1 d . . .
H51A H 0.2593 0.4965 0.3961 0.129 Uiso 1 1 calc R . .
H51B H 0.2564 0.5429 0.4604 0.129 Uiso 1 1 calc R . .
H51C H 0.2428 0.6079 0.4050 0.129 Uiso 1 1 calc R . .
N1 N 0.07608(5) 0.8128(3) 0.06890(11) 0.0669(7) Uani 1 1 d . . .
N2 N 0.04706(7) 0.9419(4) 0.10048(15) 0.0858(10) Uani 1 1 d . . .
N3 N 0.01430(8) 0.6826(6) 0.15509(19) 0.149(2) Uani 1 1 d . . .
N4 N 0.05513(7) 0.6429(3) 0.10403(17) 0.0983(12) Uani 1 1 d . . .
N5 N -0.00159(7) 0.8670(7) 0.17064(19) 0.153(3) Uani 1 1 d . . .
H5A H -0.0149 0.8407 0.1897 0.184 Uiso 1 1 calc R . .
H5B H 0.0000 0.9384 0.1660 0.184 Uiso 1 1 calc R . .
O1 O 0.13398(4) 0.80676(17) 0.11257(8) 0.0520(4) Uani 1 1 d . . .
O2 O 0.23032(4) 0.71799(17) 0.25309(10) 0.0581(5) Uani 1 1 d . . .
O3 O 0.08136(5) 1.0565(3) 0.28061(11) 0.0856(8) Uani 1 1 d D . .
O4 O 0.19343(4) 1.09804(17) 0.25810(9) 0.0557(5) Uani 1 1 d . . .
O5 O 0.07525(5) 0.8052(2) 0.47593(11) 0.0675(6) Uani 1 1 d . . .
O6 O 0.16012(4) 1.11031(15) 0.45711(8) 0.0527(4) Uani 1 1 d . . .
O7 O 0.11312(4) 0.43153(16) 0.43335(9) 0.0528(4) Uani 1 1 d . . .
O8 O 0.17868(5) 0.73001(19) 0.57016(9) 0.0687(6) Uani 1 1 d . . .
O9 O 0.14697(4) 0.45020(14) 0.22744(8) 0.0465(4) Uani 1 1 d . . .
O10 O 0.22269(4) 0.4721(2) 0.42442(10) 0.0638(5) Uani 1 1 d . . .

loop_
_atom_site_aniso_label
_atom_site_aniso_U_11
_atom_site_aniso_U_22
_atom_site_aniso_U_33
_atom_site_aniso_U_23
_atom_site_aniso_U_13
_atom_site_aniso_U_12
N6 0.097(3) 0.114(5) 0.099(3) -0.015(3) 0.013(2) -0.022(3)
O11 0.087(2) 0.070(2) 0.083(2) -0.0060(19) 0.0217(18) -0.0137(16)
O12 0.0602(14) 0.0678(17) 0.0640(18) 0.0003(15) 0.0090(13) 0.0100(15)
C53 0.079(3) 0.089(4) 0.072(2) -0.015(3) 0.008(2) 0.004(3)
C54 0.095(3) 0.098(4) 0.056(3) 0.014(2) 0.014(2) -0.005(3)
C55 0.085(3) 0.051(2) 0.061(3) 0.0069(16) -0.004(2) -0.010(2)
C56 0.078(3) 0.066(3) 0.099(4) -0.003(3) 0.018(3) -0.001(2)
C57 0.0586(19) 0.069(2) 0.057(2) 0.0056(19) 0.0144(17) 0.0032(17)
C58 0.0498(17) 0.088(3) 0.046(2) 0.0020(18) 0.0090(15) 0.0084(18)
N7 0.0591(17) 0.075(2) 0.0403(16) -0.0106(15) 0.0052(13) 0.0069(16)
C59 0.077(2) 0.068(2) 0.051(2) -0.017(2) 0.0045(19) 0.006(2)
C60 0.083(3) 0.067(2) 0.062(2) -0.014(2) 0.006(2) -0.003(2)
C61 0.070(2) 0.085(3) 0.046(2) -0.004(2) 0.0016(19) -0.019(2)
N8 0.086(3) 0.078(2) 0.056(2) -0.004(2) -0.0014(19) 0.003(2)
C62 0.068(2) 0.058(2) 0.0400(19) -0.0040(17) -0.0080(17) -0.0002(19)
N6' 0.097(3) 0.114(5) 0.099(3) -0.015(3) 0.013(2) -0.022(3)
O11' 0.087(2) 0.070(2) 0.083(2) -0.0060(19) 0.0217(18) -0.0137(16)
O12' 0.0602(14) 0.0678(17) 0.0640(18) 0.0003(15) 0.0090(13) 0.0100(15)
C53' 0.079(3) 0.089(4) 0.072(2) -0.015(3) 0.008(2) 0.004(3)
C54' 0.095(3) 0.098(4) 0.056(3) 0.014(2) 0.014(2) -0.005(3)
C55' 0.085(3) 0.051(2) 0.061(3) 0.0069(16) -0.004(2) -0.010(2)
C56' 0.078(3) 0.066(3) 0.099(4) -0.003(3) 0.018(3) -0.001(2)
C57' 0.0586(19) 0.069(2) 0.057(2) 0.0056(19) 0.0144(17) 0.0032(17)
C58' 0.0498(17) 0.088(3) 0.046(2) 0.0020(18) 0.0090(15) 0.0084(18)
N7' 0.0591(17) 0.075(2) 0.0403(16) -0.0106(15) 0.0052(13) 0.0069(16)
C59' 0.077(2) 0.068(2) 0.051(2) -0.017(2) 0.0045(19) 0.006(2)
C60' 0.083(3) 0.067(2) 0.062(2) -0.014(2) 0.006(2) -0.003(2)
C61' 0.070(2) 0.085(3) 0.046(2) -0.004(2) 0.0016(19) -0.019(2)
N8' 0.086(3) 0.078(2) 0.056(2) -0.004(2) -0.0014(19) 0.003(2)
C62' 0.068(2) 0.058(2) 0.0400(19) -0.0040(17) -0.0080(17) -0.0002(19)
C1 0.0514(11) 0.0469(11) 0.0278(9) -0.0023(8) 0.0126(8) -0.0077(9)
C2 0.0584(12) 0.0426(11) 0.0364(11) -0.0071(9) 0.0160(10) -0.0083(10)
C3 0.0525(11) 0.0377(10) 0.0406(11) -0.0028(9) 0.0205(9) 0.0009(9)
C4 0.0491(11) 0.0469(12) 0.0408(11) -0.0002(9) 0.0131(9) -0.0047(10)
C5 0.0606(13) 0.0403(11) 0.0361(11) -0.0025(9) 0.0105(10) -0.0112(10)
C6 0.0582(12) 0.0386(10) 0.0265(9) -0.0016(8) 0.0138(9) -0.0044(9)
C7 0.0696(14) 0.0403(11) 0.0272(10) 0.0029(8) 0.0089(9) -0.0028(10)
C8 0.0535(12) 0.0347(10) 0.0354(10) -0.0006(8) 0.0064(9) -0.0024(9)
C9 0.0623(13) 0.0301(9) 0.0272(9) 0.0024(7) 0.0052(9) -0.0020(9)
C10 0.0636(14) 0.0532(13) 0.0301(11) -0.0060(9) -0.0027(10) -0.0030(11)
C11 0.0527(12) 0.0609(14) 0.0368(11) -0.0097(10) 0.0052(10) -0.0076(11)
C12 0.0565(12) 0.0347(10) 0.0285(10) 0.0022(8) 0.0035(9) -0.0010(9)
C13 0.0546(12) 0.0337(10) 0.0321(10) -0.0046(8) -0.0002(9) -0.0011(9)
C14 0.0592(12) 0.0405(11) 0.0317(10) -0.0012(9) 0.0062(9) 0.0012(10)
C15 0.0705(14) 0.0343(10) 0.0274(10) -0.0039(8) 0.0061(9) -0.0001(10)
C16 0.0626(13) 0.0411(11) 0.0275(10) -0.0047(8) 0.0094(9) 0.0000(10)
C17 0.0607(13) 0.0495(12) 0.0336(11) -0.0051(9) 0.0116(10) -0.0006(11)
C18 0.0694(14) 0.0463(12) 0.0380(11) -0.0049(9) 0.0211(11) -0.0054(11)
C19 0.0849(16) 0.0382(11) 0.0273(10) -0.0035(8) 0.0172(10) -0.0012(11)
C20 0.0820(16) 0.0379(11) 0.0243(9) -0.0037(8) 0.0012(10) 0.0010(11)
C21 0.110(2) 0.0466(13) 0.0262(10) 0.0006(10) 0.0171(12) -0.0074(14)
C22 0.0849(17) 0.0424(11) 0.0266(10) 0.0035(9) 0.0005(11) -0.0185(12)
C23 0.0828(17) 0.0429(11) 0.0241(10) 0.0022(8) 0.0081(10) -0.0092(11)
C24 0.0672(14) 0.0449(12) 0.0327(11) 0.0044(9) 0.0052(10) -0.0063(11)
C25 0.0636(13) 0.0404(11) 0.0309(10) 0.0021(8) 0.0031(10) -0.0132(10)
C26 0.0623(13) 0.0361(10) 0.0317(10) 0.0036(8) 0.0026(9) -0.0114(10)
C27 0.0654(14) 0.0448(12) 0.0342(11) 0.0049(9) -0.0001(10) -0.0136(11)
C28 0.0646(14) 0.0357(10) 0.0427(12) 0.0052(9) 0.0011(10) -0.0087(10)
C29 0.0548(13) 0.0373(11) 0.0509(13) -0.0036(10) 0.0016(11) -0.0044(10)
C30 0.0568(12) 0.0301(9) 0.0420(12) -0.0019(8) 0.0041(10) -0.0026(9)
C31 0.0543(12) 0.0304(9) 0.0427(11) -0.0014(8) 0.0096(10) -0.0025(9)
C32 0.0547(12) 0.0283(9) 0.0400(11) -0.0043(8) 0.0058(9) -0.0001(8)
C33 0.0543(12) 0.0343(10) 0.0474(12) -0.0045(9) 0.0165(10) 0.0025(9)
C34 0.0509(12) 0.0397(11) 0.0582(15) -0.0039(10) 0.0118(11) -0.0022(10)
C35 0.0635(13) 0.0376(11) 0.0505(13) -0.0051(10) 0.0246(11) 0.0036(10)
C36 0.0670(16) 0.0787(19) 0.0452(14) -0.0132(14) 0.0048(12) -0.0202(15)
C37 0.079(2) 0.122(3) 0.0409(15) -0.0071(17) -0.0011(14) -0.026(2)
C38 0.0745(18) 0.090(2) 0.0525(16) 0.0222(16) -0.0009(14) -0.0254(17)
C39 0.0546(15) 0.132(3) 0.0549(17) 0.038(2) -0.0043(13) -0.0199(19)
C40 0.0474(16) 0.239(7) 0.062(2) 0.057(3) -0.0134(15) -0.037(3)
C41 0.130(3) 0.188(4) 0.101(3) 0.087(3) -0.053(3) -0.119(3)
C42 0.0550(15) 0.110(3) 0.0526(16) 0.0271(17) -0.0141(13) -0.0353(17)
C43 0.0690(17) 0.0716(19) 0.072(2) 0.0113(16) -0.0131(15) -0.0197(15)
C44 0.059(2) 0.080(3) 0.078(3) -0.017(2) 0.005(2) -0.012(2)
C44' 0.059(2) 0.080(3) 0.078(3) -0.017(2) 0.005(2) -0.012(2)
C45 0.0545(14) 0.0761(19) 0.074(2) -0.0263(16) 0.0077(14) -0.0097(14)
C46 0.0715(19) 0.092(3) 0.089(3) 0.004(2) 0.0182(18) -0.0258(18)
C47 0.0672(15) 0.0491(13) 0.0470(14) 0.0032(11) -0.0068(12) -0.0026(12)
C48 0.0651(16) 0.0641(17) 0.071(2) -0.0042(15) -0.0070(15) -0.0114(14)
C49 0.110(3) 0.079(2) 0.0548(17) -0.0010(16) -0.0100(17) -0.048(2)
C50 0.0789(17) 0.0416(12) 0.0420(13) -0.0089(10) 0.0025(12) -0.0015(12)
C51 0.0635(18) 0.108(3) 0.083(2) 0.002(2) -0.0133(17) -0.0256(19)
N1 0.0577(12) 0.0941(19) 0.0475(13) 0.0173(13) -0.0049(10) -0.0269(13)
N2 0.0740(17) 0.118(3) 0.0642(17) 0.0312(18) 0.0008(14) -0.0089(18)
N3 0.089(2) 0.268(6) 0.084(2) 0.091(3) -0.0309(19) -0.107(3)
N4 0.094(2) 0.110(3) 0.085(2) 0.0375(19) -0.0333(17) -0.0514(19)
N5 0.0550(17) 0.307(8) 0.097(3) 0.078(4) 0.0081(18) -0.009(3)
O1 0.0607(10) 0.0556(10) 0.0390(9) 0.0009(8) -0.0004(8) -0.0090(8)
O2 0.0490(9) 0.0522(10) 0.0725(13) 0.0084(9) 0.0017(9) -0.0068(8)
O3 0.0548(11) 0.130(2) 0.0725(14) -0.0454(15) 0.0109(10) -0.0198(13)
O4 0.0575(9) 0.0570(10) 0.0541(10) -0.0175(8) 0.0138(8) -0.0098(8)
O5 0.0708(12) 0.0673(13) 0.0672(13) 0.0105(10) 0.0225(10) -0.0105(10)
O6 0.0704(11) 0.0438(9) 0.0415(9) 0.0046(7) -0.0101(8) -0.0087(8)
O7 0.0583(9) 0.0509(9) 0.0489(10) -0.0080(8) 0.0026(8) -0.0112(8)
O8 0.1026(16) 0.0625(12) 0.0396(10) -0.0090(9) -0.0025(10) -0.0306(11)
O9 0.0637(10) 0.0362(8) 0.0400(8) -0.0017(6) 0.0052(7) 0.0016(7)
O10 0.0632(11) 0.0677(12) 0.0583(12) 0.0016(10) -0.0076(9) -0.0150(10)

loop_
_atom_type_symbol
_atom_type_description
_atom_type_scat_dispersion_real
_atom_type_scat_dispersion_imag
_atom_type_scat_source
C C 0.0181 0.0091 'International Tables Vol C Tables 4.2.6.8 and 6.1.1.4'
H H 0.0000 0.0000 'International Tables Vol C Tables 4.2.6.8 and 6.1.1.4'
N N 0.0311 0.0180 'International Tables Vol C Tables 4.2.6.8 and 6.1.1.4'
O O 0.0492 0.0322 'International Tables Vol C Tables 4.2.6.8 and 6.1.1.4'

loop_
_geom_angle_atom_site_label_1
_geom_angle_atom_site_label_2
_geom_angle_atom_site_label_3
_geom_angle
N6 C53 C54 157.7(13)
C55 C54 C53 108.8(6)
C55 C54 H54A 109.9
C53 C54 H54A 109.9
C55 C54 H54B 109.9
C53 C54 H54B 109.9
H54A C54 H54B 108.3
C56 C55 C54 109.7(5)
C56 C55 H55A 109.7
C54 C55 H55A 109.7
C56 C55 H55B 109.7
C54 C55 H55B 109.7
H55A C55 H55B 108.2
C55 C56 C57 116.7(5)
C55 C56 H56A 108.1
C57 C56 H56A 108.1
C55 C56 H56B 108.1
C57 C56 H56B 108.1
H56A C56 H56B 107.3
C56 C57 C58 107.1(4)
C56 C57 H57A 110.3
C58 C57 H57A 110.3
C56 C57 H57B 110.3
C58 C57 H57B 110.3
H57A C57 H57B 108.5
N7 C58 C57 113.1(4)
N7 C58 H58A 109.0
C57 C58 H58A 109.0
N7 C58 H58B 109.0
C57 C58 H58B 109.0
H58A C58 H58B 107.8
C59 N7 C62 127.2
C59 N7 C58 116.8(3)
C62 N7 C58 115.9(3)
N7 C59 C60 118.4
N7 C59 H59 120.8
C60 C59 H59 120.8
C59 C60 C61 121.0
C59 C60 H60 119.5
C61 C60 H60 119.5
O11 C61 N8 108.9(4)
O11 C61 C60 126.9(4)
N8 C61 C60 124.1
C61 N8 C62 111.5
C61 N8 H8 124.3
C62 N8 H8 124.3
O12 C62 N7 126.8(3)
O12 C62 N8 115.4(3)
N7 C62 N8 117.7
N6' C53' C54' 179.0(16)
C55' C54' C53' 117.5(6)
C55' C54' H54C 107.9
C53' C54' H54C 107.9
C55' C54' H54D 107.9
C53' C54' H54D 107.9
H54C C54' H54D 107.2
C56' C55' C54' 122.3(5)
C56' C55' H55C 106.8
C54' C55' H55C 106.8
C56' C55' H55D 106.8
C54' C55' H55D 106.8
H55C C55' H55D 106.6
C55' C56' C57' 117.8(5)
C55' C56' H56C 107.9
C57' C56' H56C 107.9
C55' C56' H56D 107.9
C57' C56' H56D 107.9
H56C C56' H56D 107.2
C56' C57' C58' 113.9(5)
C56' C57' H57C 108.8
C58' C57' H57C 108.8
C56' C57' H57D 108.8
C58' C57' H57D 108.8
H57C C57' H57D 107.7
N7' C58' C57' 113.8(4)
N7' C58' H58C 108.8
C57' C58' H58C 108.8
N7' C58' H58D 108.8
C57' C58' H58D 108.8
H58C C58' H58D 107.7
C62' N7' C59' 117.4
C62' N7' C58' 119.7(3)
C59' N7' C58' 122.9(3)
N7' C59' C60' 119.9
N7' C59' H59' 120.1
C60' C59' H59' 120.1
C61' C60' C59' 123.9
C61' C60' H60' 118.0
C59' C60' H60' 118.0
O11' C61' C60' 124.4(4)
O11' C61' N8' 114.3(4)
C60' C61' N8' 121.2
C61' N8' C62' 118.4
C61' N8' H8' 120.8
C62' N8' H8' 120.8
O12' C62' N7' 122.3(3)
O12' C62' N8' 118.9(3)
N7' C62' N8' 118.7
O1 C1 C2 122.8(2)
O1 C1 C6 116.5(2)
C2 C1 C6 120.7(2)
C3 C2 C1 121.7(2)
C3 C2 H2 119.2
C1 C2 H2 119.2
C2 C3 C4 118.0(2)
C2 C3 C35 121.3(2)
C4 C3 C35 120.8(2)
O2 C4 C5 123.7(2)
O2 C4 C3 115.9(2)
C5 C4 C3 120.4(2)
C4 C5 C6 121.7(2)
C4 C5 H5 119.2
C6 C5 H5 119.2
C1 C6 C5 117.5(2)
C1 C6 C7 121.7(2)
C5 C6 C7 120.8(2)
C9 C7 C6 112.00(18)
C9 C7 H7A 109.2
C6 C7 H7A 109.2
C9 C7 H7B 109.2
C6 C7 H7B 109.2
H7A C7 H7B 107.9
O4 C8 C9 117.0(2)
O4 C8 C13 123.0(2)
C9 C8 C13 120.1(2)
C8 C9 C10 118.4(2)
C8 C9 C7 121.4(2)
C10 C9 C7 120.2(2)
C9 C10 C11 121.4(2)
C9 C10 H10 119.3
C11 C10 H10 119.3
O3 C11 C12 116.4(2)
O3 C11 C10 123.9(2)
C12 C11 C10 119.6(2)
C13 C12 C11 119.0(2)
C13 C12 C14 120.8(2)
C11 C12 C14 120.2(2)
C12 C13 C8 121.4(2)
C12 C13 H13 119.3
C8 C13 H13 119.3
C12 C14 C16 111.45(19)
C12 C14 H14A 109.3
C16 C14 H14A 109.3
C12 C14 H14B 109.3
C16 C14 H14B 109.3
H14A C14 H14B 108.0
O6 C15 C20 123.6(2)
O6 C15 C16 116.5(2)
C20 C15 C16 119.9(2)
C17 C16 C15 118.7(2)
C17 C16 C14 119.9(2)
C15 C16 C14 121.4(2)
C16 C17 C18 121.4(2)
C16 C17 H17 119.3
C18 C17 H17 119.3
O5 C18 C17 123.9(3)
O5 C18 C19 116.3(2)
C17 C18 C19 119.7(2)
C20 C19 C18 118.8(2)
C20 C19 C21 120.4(3)
C18 C19 C21 120.8(3)
C19 C20 C15 121.5(2)
C19 C20 H20 119.2
C15 C20 H20 119.2
C23 C21 C19 111.0(2)
C23 C21 H21A 109.4
C19 C21 H21A 109.4
C23 C21 H21B 109.4
C19 C21 H21B 109.4
H21A C21 H21B 108.0
O8 C22 C27 123.5(3)
O8 C22 C23 116.1(3)
C27 C22 C23 120.4(2)
C22 C23 C24 118.8(2)
C22 C23 C21 121.6(3)
C24 C23 C21 119.5(3)
C25 C24 C23 120.9(3)
C25 C24 H24 119.5
C23 C24 H24 119.5
O7 C25 C24 123.2(2)
O7 C25 C26 116.3(2)
C24 C25 C26 120.6(2)
C25 C26 C27 118.2(2)
C25 C26 C28 121.5(2)
C27 C26 C28 120.2(2)
C22 C27 C26 121.0(3)
C22 C27 H27 119.5
C26 C27 H27 119.5
C30 C28 C26 112.19(19)
C30 C28 H28A 109.2
C26 C28 H28A 109.2
C30 C28 H28B 109.2
C26 C28 H28B 109.2
H28A C28 H28B 107.9
C34 C29 O10 123.7(2)
C34 C29 C30 121.0(2)
O10 C29 C30 115.3(2)
C31 C30 C29 117.3(2)
C31 C30 C28 121.6(2)
C29 C30 C28 121.0(2)
C32 C31 C30 121.4(2)
C32 C31 H31 119.3
C30 C31 H31 119.3
C33 C32 O9 119.0(2)
C33 C32 C31 121.0(2)
O9 C32 C31 119.9(2)
C32 C33 C34 117.8(2)
C32 C33 C35 121.3(2)
C34 C33 C35 120.8(2)
C29 C34 C33 121.4(2)
C29 C34 H34 119.3
C33 C34 H34 119.3
C33 C35 C3 112.50(19)
C33 C35 H35A 109.1
C3 C35 H35A 109.1
C33 C35 H35B 109.1
C3 C35 H35B 109.1
H35A C35 H35B 107.8
O1 C36 C37 107.5(3)
O1 C36 H36A 110.2
C37 C36 H36A 110.2
O1 C36 H36B 110.2
C37 C36 H36B 110.2
H36A C36 H36B 108.5
N1 C37 C36 113.2(3)
N1 C37 H37A 108.9
C36 C37 H37A 108.9
N1 C37 H37B 108.9
C36 C37 H37B 108.9
H37A C37 H37B 107.7
N2 C38 N1 113.8(3)
N2 C38 H38 123.1
N1 C38 H38 123.1
C42 C39 N2 111.4(3)
C42 C39 C40 116.5(5)
N2 C39 C40 132.1(5)
N5 C40 N3 120.8(4)
N5 C40 C39 122.4(6)
N3 C40 C39 116.8(6)
N3 C41 N4 133.7(6)
N3 C41 H41 113.2
N4 C41 H41 113.2
N4 C42 N1 126.8(4)
N4 C42 C39 128.2(3)
N1 C42 C39 105.0(3)
O2 C43 H43A 109.5
O2 C43 H43B 109.5
H43A C43 H43B 109.5
O2 C43 H43C 109.5
H43A C43 H43C 109.5
H43B C43 H43C 109.5
O3 C44 H44A 109.5
O3 C44 H44B 109.5
O3 C44 H44C 109.5
O3 C44' H44D 109.5
O3 C44' H44E 109.5
H44D C44' H44E 109.5
O3 C44' H44F 109.5
H44D C44' H44F 109.5
H44E C44' H44F 109.5
O4 C45 H45A 109.5
O4 C45 H45B 109.5
H45A C45 H45B 109.5
O4 C45 H45C 109.5
H45A C45 H45C 109.5
H45B C45 H45C 109.5
O5 C46 H46A 109.5
O5 C46 H46B 109.5
H46A C46 H46B 109.5
O5 C46 H46C 109.5
H46A C46 H46C 109.5
H46B C46 H46C 109.5
O6 C47 H47A 109.5
O6 C47 H47B 109.5
H47A C47 H47B 109.5
O6 C47 H47C 109.5
H47A C47 H47C 109.5
H47B C47 H47C 109.5
O7 C48 H48A 109.5
O7 C48 H48B 109.5
H48A C48 H48B 109.5
O7 C48 H48C 109.5
H48A C48 H48C 109.5
H48B C48 H48C 109.5
O8 C49 H49A 109.5
O8 C49 H49B 109.5
H49A C49 H49B 109.5
O8 C49 H49C 109.5
H49A C49 H49C 109.5
H49B C49 H49C 109.5
O9 C50 H50A 109.5
O9 C50 H50B 109.5
H50A C50 H50B 109.5
O9 C50 H50C 109.5
H50A C50 H50C 109.5
H50B C50 H50C 109.5
O10 C51 H51A 109.5
O10 C51 H51B 109.5
H51A C51 H51B 109.5
O10 C51 H51C 109.5
H51A C51 H51C 109.5
H51B C51 H51C 109.5
C38 N1 C42 106.4(3)
C38 N1 C37 126.8(3)
C42 N1 C37 126.7(4)
C38 N2 C39 103.3(4)
C41 N3 C40 117.3(4)
C42 N4 C41 107.5(5)
C40 N5 H5A 120.0
C40 N5 H5B 120.0
H5A N5 H5B 120.0
C1 O1 C36 117.1(2)
C4 O2 C43 117.5(2)
C11 O3 C44 115.9(4)
C11 O3 C44' 116.9(3)
C44 O3 C44' 44.1(4)
C8 O4 C45 116.4(2)
C18 O5 C46 117.5(3)
C15 O6 C47 117.7(2)
C25 O7 C48 116.5(2)
C22 O8 C49 117.3(3)
C32 O9 C50 114.73(19)
C29 O10 C51 117.1(3)

loop_
_geom_bond_atom_site_label_1
_geom_bond_atom_site_label_2
_geom_bond_distance
N6 C53 1.087(7)
O11 C61 1.242(6)
O12 C62 1.177(6)
C53 C54 1.541(7)
C54 C55 1.515(7)
C54 H54A 0.9700
C54 H54B 0.9700
C55 C56 1.480(6)
C55 H55A 0.9700
C55 H55B 0.9700
C56 C57 1.499(7)
C56 H56A 0.9700
C56 H56B 0.9700
C57 C58 1.553(6)
C57 H57A 0.9700
C57 H57B 0.9700
C58 N7 1.451(6)
C58 H58A 0.9700
C58 H58B 0.9700
N7 C59 1.3235
N7 C62 1.3702
C59 C60 1.4263
C59 H59 0.9300
C60 C61 1.4498
C60 H60 0.9300
C61 N8 1.3954
N8 C62 1.6529
N8 H8 0.8600
N6' C53' 1.067(7)
O11' C61' 1.273(6)
O12' C62' 1.220(6)
C53' C54' 1.521(7)
C54' C55' 1.491(7)
C54' H54C 0.9700
C54' H54D 0.9700
C55' C56' 1.481(6)
C55' H55C 0.9700
C55' H55D 0.9700
C56' C57' 1.527(7)
C56' H56C 0.9700
C56' H56D 0.9700
C57' C58' 1.540(6)
C57' H57C 0.9700
C57' H57D 0.9700
C58' N7' 1.428(6)
C58' H58C 0.9700
C58' H58D 0.9700
N7' C62' 1.3845
N7' C59' 1.3877
C59' C60' 1.4098
C59' H59' 0.9300
C60' C61' 1.2786
C60' H60' 0.9300
C61' N8' 1.3228
N8' C62' 1.5240
N8' H8' 0.8600
C1 O1 1.382(3)
C1 C2 1.388(4)
C1 C6 1.391(3)
C2 C3 1.383(4)
C2 H2 0.9300
C3 C4 1.399(3)
C3 C35 1.517(3)
C4 O2 1.375(3)
C4 C5 1.382(4)
C5 C6 1.400(4)
C5 H5 0.9300
C6 C7 1.518(3)
C7 C9 1.517(3)
C7 H7A 0.9700
C7 H7B 0.9700
C8 O4 1.369(3)
C8 C9 1.393(3)
C8 C13 1.394(3)
C9 C10 1.394(4)
C10 C11 1.400(4)
C10 H10 0.9300
C11 O3 1.359(3)
C11 C12 1.391(3)
C12 C13 1.385(3)
C12 C14 1.518(3)
C13 H13 0.9300
C14 C16 1.523(3)
C14 H14A 0.9700
C14 H14B 0.9700
C15 O6 1.368(3)
C15 C20 1.394(3)
C15 C16 1.397(4)
C16 C17 1.388(4)
C17 C18 1.397(4)
C17 H17 0.9300
C18 O5 1.372(3)
C18 C19 1.398(4)
C19 C20 1.384(4)
C19 C21 1.518(3)
C20 H20 0.9300
C21 C23 1.513(4)
C21 H21A 0.9700
C21 H21B 0.9700
C22 O8 1.380(3)
C22 C27 1.385(4)
C22 C23 1.389(4)
C23 C24 1.393(4)
C24 C25 1.383(4)
C24 H24 0.9300
C25 O7 1.381(3)
C25 C26 1.397(4)
C26 C27 1.399(3)
C26 C28 1.517(4)
C27 H27 0.9300
C28 C30 1.514(3)
C28 H28A 0.9700
C28 H28B 0.9700
C29 C34 1.377(4)
C29 O10 1.380(3)
C29 C30 1.408(4)
C30 C31 1.394(3)
C31 C32 1.391(3)
C31 H31 0.9300
C32 C33 1.388(3)
C32 O9 1.389(3)
C33 C34 1.400(4)
C33 C35 1.514(3)
C34 H34 0.9300
C35 H35A 0.9700
C35 H35B 0.9700
C36 O1 1.426(4)
C36 C37 1.501(5)
C36 H36A 0.9700
C36 H36B 0.9700
C37 N1 1.448(5)
C37 H37A 0.9700
C37 H37B 0.9700
C38 N2 1.310(5)
C38 N1 1.359(5)
C38 H38 0.9300
C39 C42 1.376(6)
C39 N2 1.381(6)
C39 C40 1.425(5)
C40 N5 1.345(9)
C40 N3 1.370(9)
C41 N3 1.279(10)
C41 N4 1.346(7)
C41 H41 0.9300
C42 N4 1.340(6)
C42 N1 1.371(4)
C43 O2 1.421(4)
C43 H43A 0.9600
C43 H43B 0.9600
C43 H43C 0.9600
C44 O3 1.469(6)
C44 H44A 0.9600
C44 H44B 0.9600
C44 H44C 0.9600
C44' O3 1.479(6)
C44' H44D 0.9600
C44' H44E 0.9600
C44' H44F 0.9600
C45 O4 1.417(4)
C45 H45A 0.9600
C45 H45B 0.9600
C45 H45C 0.9600
C46 O5 1.418(5)
C46 H46A 0.9600
C46 H46B 0.9600
C46 H46C 0.9600
C47 O6 1.420(3)
C47 H47A 0.9600
C47 H47B 0.9600
C47 H47C 0.9600
C48 O7 1.433(4)
C48 H48A 0.9600
C48 H48B 0.9600
C48 H48C 0.9600
C49 O8 1.407(5)
C49 H49A 0.9600
C49 H49B 0.9600
C49 H49C 0.9600
C50 O9 1.427(3)
C50 H50A 0.9600
C50 H50B 0.9600
C50 H50C 0.9600
C51 O10 1.413(4)
C51 H51A 0.9600
C51 H51B 0.9600
C51 H51C 0.9600
N5 H5A 0.8600
N5 H5B 0.8600

loop_
_geom_torsion_atom_site_label_1
_geom_torsion_atom_site_label_2
_geom_torsion_atom_site_label_3
_geom_torsion_atom_site_label_4
_geom_torsion
N6 C53 C54 C55 157(3)
C53 C54 C55 C56 152.9(7)
C54 C55 C56 C57 81.4(7)
C55 C56 C57 C58 166.5(5)
C56 C57 C58 N7 -176.0(5)
C57 C58 N7 C59 -101.1(5)
C57 C58 N7 C62 75.6(5)
C62 N7 C59 C60 -0.6
C58 N7 C59 C60 175.6(3)
N7 C59 C60 C61 -1.6
C59 C60 C61 O11 -174.9(5)
C59 C60 C61 N8 1.7
O11 C61 N8 C62 177.2(4)
C60 C61 N8 C62 0.2
C59 N7 C62 O12 180.0(5)
C58 N7 C62 O12 3.7(5)
C59 N7 C62 N8 2.5
C58 N7 C62 N8 -173.8(3)
C61 N8 C62 O12 -179.9(4)
C61 N8 C62 N7 -2.1
N6' C53' C54' C55' 62(73)
C53' C54' C55' C56' -171.2(8)
C54' C55' C56' C57' -58.0(10)
C55' C56' C57' C58' 165.1(6)
C56' C57' C58' N7' 57.6(7)
C57' C58' N7' C62' 70.7(5)
C57' C58' N7' C59' -109.6(5)
C62' N7' C59' C60' -0.1
C58' N7' C59' C60' -179.8(4)
N7' C59' C60' C61' -3.9
C59' C60' C61' O11' -175.6(5)
C59' C60' C61' N8' 8.0
O11' C61' N8' C62' 175.7(4)
C60' C61' N8' C62' -7.6
C59' N7' C62' O12' -177.1(4)
C58' N7' C62' O12' 2.6(5)
C59' N7' C62' N8' 0.0
C58' N7' C62' N8' 179.8(3)
C61' N8' C62' O12' -179.1(4)
C61' N8' C62' N7' 3.7
O1 C1 C2 C3 -178.5(2)
C6 C1 C2 C3 0.3(3)
C1 C2 C3 C4 -1.5(3)
C1 C2 C3 C35 177.7(2)
C2 C3 C4 O2 -179.3(2)
C35 C3 C4 O2 1.6(3)
C2 C3 C4 C5 0.6(3)
C35 C3 C4 C5 -178.6(2)
O2 C4 C5 C6 -178.6(2)
C3 C4 C5 C6 1.5(4)
O1 C1 C6 C5 -179.41(19)
C2 C1 C6 C5 1.7(3)
O1 C1 C6 C7 2.2(3)
C2 C1 C6 C7 -176.6(2)
C4 C5 C6 C1 -2.7(3)
C4 C5 C6 C7 175.7(2)
C1 C6 C7 C9 102.6(2)
C5 C6 C7 C9 -75.7(3)
O4 C8 C9 C10 -177.1(2)
C13 C8 C9 C10 1.5(3)
O4 C8 C9 C7 4.7(3)
C13 C8 C9 C7 -176.7(2)
C6 C7 C9 C8 84.4(3)
C6 C7 C9 C10 -93.8(3)
C8 C9 C10 C11 -1.6(4)
C7 C9 C10 C11 176.6(2)
C9 C10 C11 O3 180.0(3)
C9 C10 C11 C12 0.1(4)
O3 C11 C12 C13 -178.3(3)
C10 C11 C12 C13 1.6(4)
O3 C11 C12 C14 3.7(4)
C10 C11 C12 C14 -176.4(2)
C11 C12 C13 C8 -1.8(4)
C14 C12 C13 C8 176.2(2)
O4 C8 C13 C12 178.7(2)
C9 C8 C13 C12 0.2(3)
C13 C12 C14 C16 -83.4(3)
C11 C12 C14 C16 94.5(3)
O6 C15 C16 C17 -179.1(2)
C20 C15 C16 C17 -0.8(3)
O6 C15 C16 C14 0.3(3)
C20 C15 C16 C14 178.5(2)
C12 C14 C16 C17 -94.8(3)
C12 C14 C16 C15 85.9(3)
C15 C16 C17 C18 0.3(4)
C14 C16 C17 C18 -179.1(2)
C16 C17 C18 O5 178.9(2)
C16 C17 C18 C19 1.2(4)
O5 C18 C19 C20 -179.9(2)
C17 C18 C19 C20 -2.0(4)
O5 C18 C19 C21 1.8(4)
C17 C18 C19 C21 179.7(2)
C18 C19 C20 C15 1.5(4)
C21 C19 C20 C15 179.8(2)
O6 C15 C20 C19 178.1(2)
C16 C15 C20 C19 0.0(4)
C20 C19 C21 C23 -89.3(3)
C18 C19 C21 C23 89.0(3)
O8 C22 C23 C24 179.9(2)
C27 C22 C23 C24 0.4(3)
O8 C22 C23 C21 3.9(3)
C27 C22 C23 C21 -175.6(2)
C19 C21 C23 C22 92.5(3)
C19 C21 C23 C24 -83.4(3)
C22 C23 C24 C25 -1.3(3)
C21 C23 C24 C25 174.8(2)
C23 C24 C25 O7 -179.4(2)
C23 C24 C25 C26 0.7(4)
O7 C25 C26 C27 -179.3(2)
C24 C25 C26 C27 0.6(3)
O7 C25 C26 C28 2.4(3)
C24 C25 C26 C28 -177.7(2)
O8 C22 C27 C26 -178.5(2)
C23 C22 C27 C26 1.0(4)
C25 C26 C27 C22 -1.5(3)
C28 C26 C27 C22 176.8(2)
C25 C26 C28 C30 89.6(3)
C27 C26 C28 C30 -88.7(3)
C34 C29 C30 C31 -0.2(4)
O10 C29 C30 C31 179.9(2)
C34 C29 C30 C28 -177.6(2)
O10 C29 C30 C28 2.5(3)
C26 C28 C30 C31 -87.6(3)
C26 C28 C30 C29 89.7(3)
C29 C30 C31 C32 -0.4(3)
C28 C30 C31 C32 177.0(2)
C30 C31 C32 C33 0.8(3)
C30 C31 C32 O9 -175.1(2)
O9 C32 C33 C34 175.3(2)
C31 C32 C33 C34 -0.6(3)
O9 C32 C33 C35 -3.3(3)
C31 C32 C33 C35 -179.2(2)
O10 C29 C34 C33 -179.7(2)
C30 C29 C34 C33 0.3(4)
C32 C33 C34 C29 0.1(4)
C35 C33 C34 C29 178.6(2)
C32 C33 C35 C3 83.0(3)
C34 C33 C35 C3 -95.6(3)
C2 C3 C35 C33 -99.3(3)
C4 C3 C35 C33 79.8(3)
O1 C36 C37 N1 -65.8(4)
C42 C39 C40 N5 178.2(3)
N2 C39 C40 N5 -1.8(6)
C42 C39 C40 N3 -1.5(5)
N2 C39 C40 N3 178.5(4)
N2 C39 C42 N4 -179.4(3)
C40 C39 C42 N4 0.6(5)
N2 C39 C42 N1 0.4(4)
C40 C39 C42 N1 -179.6(3)
N2 C38 N1 C42 -0.1(4)
N2 C38 N1 C37 176.2(3)
N4 C42 N1 C38 179.6(3)
C39 C42 N1 C38 -0.2(3)
N4 C42 N1 C37 3.3(5)
C39 C42 N1 C37 -176.4(3)
C36 C37 N1 C38 111.8(4)
C36 C37 N1 C42 -72.8(4)
N1 C38 N2 C39 0.3(4)
C42 C39 N2 C38 -0.4(4)
C40 C39 N2 C38 179.6(4)
N4 C41 N3 C40 -0.2(8)
N5 C40 N3 C41 -178.4(4)
C39 C40 N3 C41 1.3(6)
N1 C42 N4 C41 -179.3(3)
C39 C42 N4 C41 0.4(5)
N3 C41 N4 C42 -0.7(7)
C2 C1 O1 C36 -11.4(3)
C6 C1 O1 C36 169.8(2)
C37 C36 O1 C1 -170.9(2)
C5 C4 O2 C43 -4.4(4)
C3 C4 O2 C43 175.4(3)
C12 C11 O3 C44 -147.2(5)
C10 C11 O3 C44 32.9(6)
C12 C11 O3 C44' 163.2(4)
C10 C11 O3 C44' -16.7(6)
C9 C8 O4 C45 -175.5(2)
C13 C8 O4 C45 6.0(4)
C17 C18 O5 C46 4.0(4)
C19 C18 O5 C46 -178.2(3)
C20 C15 O6 C47 -0.4(4)
C16 C15 O6 C47 177.8(2)
C24 C25 O7 C48 2.0(4)
C26 C25 O7 C48 -178.1(2)
C27 C22 O8 C49 2.3(4)
C23 C22 O8 C49 -177.2(2)
C33 C32 O9 C50 106.1(2)
C31 C32 O9 C50 -78.0(3)
C34 C29 O10 C51 12.2(4)
C30 C29 O10 C51 -167.9(3)

loop_
_platon_squeeze_void_nr
_platon_squeeze_void_average_x
_platon_squeeze_void_average_y
_platon_squeeze_void_average_z
_platon_squeeze_void_volume
_platon_squeeze_void_count_electrons
1 0.000 -0.027 -0.014 798.8 150.7
2 0.500 -0.006 0.494 798.9 150.7
3 0.250 0.250 0.500 136.3 29.1
4 0.750 0.250 0.000 136.3 29.1
5 0.250 0.750 0.000 136.3 29.1
6 0.750 0.750 0.500 136.3 29.1
